data_1525926
loop_
_publ_author_name
'Marra, G.L.'
'Artioli, G.'
'Fitch, A.N.'
'Milanesio, M.'
'Lamberti, C.'

_publ_section_title
;
 Orthorhombic to monoclinic phase transition in high-Ti-loaded TS-1:an
 attempt to locate Ti in the MFI framework by low temperature XRD
;
_journal_name_full 'Microporous and Mesoporous Materials'
_journal_page_first 85
_journal_page_last 94
_journal_volume 40
_journal_year 2000
_chemical_formula_sum 'O192 Si93.91 Ti2.09'
_chemical_name_systematic '(Ti2.09 Si93.91) O192'
_space_group_IT_number 14
_symmetry_space_group_name_Hall '-P 2yn'
_symmetry_space_group_name_H-M 'P 1 21/n 1'
_cell_angle_alpha 90
_cell_angle_beta 90.264
_cell_angle_gamma 90
_cell_formula_units_Z 1
_cell_length_a 19.88849
_cell_length_b 20.09509
_cell_length_c 13.3928
_cell_volume 5352.523
_citation_journal_id_ASTM MIMMFJ
_cod_data_source_file Marra_MIMMFJ_2000_258.cif
_cod_data_source_block O192Si93.91Ti2.09
_cod_original_sg_symbol_Hall '-P 2ybc (x-z,y,z)'
_cod_database_code 1525926

loop_
_symmetry_equiv_pos_as_xyz
x,y,z
-x+1/2,y+1/2,-z+1/2
-x,-y,-z
x-1/2,-y-1/2,z-1/2

loop_
_atom_site_label
_atom_site_type_symbol
_atom_site_fract_x
_atom_site_fract_y
_atom_site_fract_z
_atom_site_occupancy
_atom_site_U_iso_or_equiv
Si1 Si+4 0.056 0.421 0.678 0.978 0.0
Ti14 Ti+4 0.47 0.312 0.812 0.022 0.0
Si2 Si+4 0.032 0.309 0.826 0.978 0.0
O27 O-2 0.449 0.379 0.754 1 0.0
O38 O-2 0.66 0.244 0.774 1 0.0
O8 O-2 0.837 0.306 -0.073 1 0.0
Si7 Si+4 0.826 0.424 0.679 0.978 0.0
O13 O-2 -0.049 0.317 0.837 1 0.0
O15 O-2 0.124 0.414 0.617 1 0.0
O44 O-2 0.373 0.192 0.613 1 0.0
O33 O-2 0.659 0.373 0.766 1 0.0
Ti19 Ti+4 0.672 0.424 0.677 0.022 0.0
Si11 Si+4 0.871 0.072 0.817 0.978 0.0
Ti3 Ti+4 0.062 0.279 0.046 0.022 0.0
O20 O-2 0.871 0.198 0.582 1 0.0
Ti8 Ti+4 0.871 0.309 0.821 0.022 0.0
O41 O-2 0.374 0.42 0.605 1 0.0
O30 O-2 0.448 0.085 -0.069 1 0.0
O19 O-2 0.001 0.199 0.588 1 0.0
Si16 Si+4 0.437 0.121 0.037 0.978 0.0
O7 O-2 0.84 0.371 0.764 1 0.0
Si17 Si+4 0.472 0.072 0.82 0.978 0.0
O29 O-2 0.437 0.199 0.019 1 0.0
O24 O-2 0.754 0.198 0.659 1 0.0
Si20 Si+4 0.631 0.308 0.824 0.978 0.0
Ti18 Ti+4 0.441 0.189 0.675 0.022 0.0
O35 O-2 0.652 0.196 0.023 1 0.0
Ti4 Ti+4 0.066 0.124 0.033 0.022 0.0
O3 O-2 0.054 0.201 0.054 1 0.0
Ti1 Ti+4 0.056 0.421 0.678 0.022 0.0
O46 O-2 0.632 0.2 0.597 1 0.0
O31 O-2 0.437 0.123 0.745 1 0.0
Ti15 Ti+4 0.437 0.277 0.026 0.022 0.0
O26 O-2 0.748 0.111 0.064 1 0.0
O17 O-2 0.864 0.4 0.579 1 0.0
O11 O-2 0.844 0.117 0.728 1 0.0
Si12 Si+4 0.831 0.19 0.682 0.978 0.0
Si21 Si+4 0.67 0.273 0.036 0.978 0.0
Si14 Si+4 0.47 0.312 0.812 0.978 0.0
Ti22 Ti+4 0.67 0.118 0.034 0.022 0.0
O2 O-2 0.065 0.3 -0.068 1 0.0
Si10 Si+4 0.824 0.116 0.031 0.978 0.0
Si22 Si+4 0.67 0.118 0.034 0.978 0.0
Ti23 Ti+4 0.63 0.072 0.818 0.022 0.0
O16 O-2 -0.007 0.4 0.613 1 0.0
O18 O-2 0.129 0.197 0.628 1 0.0
Si23 Si+4 0.63 0.072 0.818 0.978 0.0
O9 O-2 0.845 0.195 0.025 1 0.0
O14 O-2 -0.051 0.083 0.833 1 0.0
Si18 Si+4 0.441 0.189 0.675 0.978 0.0
Si13 Si+4 0.445 0.428 0.66 0.978 0.0
O43 O-2 0.635 0.398 0.579 1 0.0
Si8 Si+4 0.871 0.309 0.821 0.978 0.0
O34 O-2 0.653 0.313 -0.062 1 0.0
O6 O-2 0.046 0.248 0.756 1 0.0
O5 O-2 0.049 0.121 0.725 1 0.0
O32 O-2 0.444 0.252 0.745 1 0.0
Ti6 Ti+4 0.054 0.192 0.673 0.022 0.0
Si5 Si+4 0.027 0.08 0.822 0.978 0.0
Ti5 Ti+4 0.027 0.08 0.822 0.022 0.0
O45 O-2 0.504 0.185 0.604 1 0.0
Si4 Si+4 0.066 0.124 0.033 0.978 0.0
O36 O-2 0.657 0.084 -0.072 1 0.0
O47 O-2 0.452 -0.002 0.788 1 0.0
Ti21 Ti+4 0.67 0.273 0.036 0.022 0.0
O22 O-2 0.858 -0.005 0.792 1 0.0
O21 O-2 0.05 0.004 0.804 1 0.0
O40 O-2 0.551 0.082 0.813 1 0.0
O1 O-2 0.06 0.375 0.775 1 0.0
Si9 Si+4 0.827 0.273 0.033 0.978 0.0
O23 O-2 0.749 0.43 0.656 1 0.0
Si19 Si+4 0.672 0.424 0.677 0.978 0.0
Ti9 Ti+4 0.827 0.273 0.033 0.022 0.0
Ti2 Ti+4 0.032 0.309 0.826 0.022 0.0
Ti12 Ti+4 0.831 0.19 0.682 0.022 0.0
Ti13 Ti+4 0.445 0.428 0.66 0.022 0.0
Si6 Si+4 0.054 0.192 0.673 0.978 0.0
Ti24 Ti+4 0.678 0.19 0.691 0.022 0.0
O42 O-2 0.504 0.415 0.585 1 0.0
Si24 Si+4 0.678 0.19 0.691 0.978 0.0
Ti11 Ti+4 0.871 0.072 0.817 0.022 0.0
O39 O-2 0.55 0.308 0.819 1 0.0
Si3 Si+4 0.062 0.279 0.046 0.978 0.0
O48 O-2 0.645 -0.005 0.79 1 0.0
O37 O-2 0.667 0.118 0.739 1 0.0
O4 O-2 0.064 0.11 -0.084 1 0.0
Ti7 Ti+4 0.826 0.424 0.679 0.022 0.0
Ti16 Ti+4 0.437 0.121 0.037 0.022 0.0
Ti17 Ti+4 0.472 0.072 0.82 0.022 0.0
O12 O-2 0.855 0.243 0.76 1 0.0
O10 O-2 0.832 0.088 -0.081 1 0.0
Si15 Si+4 0.437 0.277 0.026 0.978 0.0
Ti20 Ti+4 0.631 0.308 0.824 0.022 0.0
Ti10 Ti+4 0.824 0.116 0.031 0.022 0.0
O25 O-2 0.749 0.279 0.064 1 0.0
O28 O-2 0.437 0.309 -0.083 1 0.0
